data_2008059
loop_
_publ_author_name
'Vizcayno, Carmen'
'Garcia-Gonzalez, M. Teresa'

_publ_section_title
;
 Na~2~Mg(SO~4~)~2~.4H~2~O, the Mg end-member of the bloedite-type of
 mineral
;
_journal_issue 1
_journal_name_full 'Acta Crystallographica Section C'
_journal_page_first 8
_journal_page_last 11
_journal_paper_doi 10.1107/S0108270198011135
_journal_volume 55
_journal_year 1999
_chemical_formula_moiety 'Na2 Mg (S O4)2 , 4H2 O'
_chemical_formula_sum 'H8 Mg Na2 O12 S2'
_chemical_formula_weight 334.47
_chemical_name_common Bloedite
_chemical_name_systematic
;
 ?
;
_space_group_IT_number 14
_symmetry_cell_setting monoclinic
_symmetry_space_group_name_Hall '-P 2yab'
_symmetry_space_group_name_H-M 'P 1 21/a 1'
_audit_creation_method SHELXL
_cell_angle_alpha 90.00
_cell_angle_beta 100.880(10)
_cell_angle_gamma 90.00
_cell_formula_units_Z 2
_cell_length_a 11.1290(10)
_cell_length_b 8.2470(10)
_cell_length_c 5.5395(3)
_cell_measurement_reflns_used 42
_cell_measurement_temperature 293(2)
_cell_measurement_theta_max 18
_cell_measurement_theta_min 10
_cell_volume 499.28(8)
_computing_cell_refinement 'LSUCRE (Appleman, 1995)'
_computing_data_collection 'PW1100 control program'
_computing_data_reduction 'XRAY80 (Stewart, 1978)'
_computing_structure_refinement 'SHELXL93 (Sheldrick, 1993)'
_diffrn_ambient_temperature 293(2)
_diffrn_measurement_device 'four-circle diffractometer PW1100'
_diffrn_measurement_method '\w/2\q scans'
_diffrn_radiation_monochromator graphite
_diffrn_radiation_source 'fine-focus sealed tube'
_diffrn_radiation_type MoK\a
_diffrn_radiation_wavelength 0.71070
_diffrn_reflns_av_R_equivalents 0.0102
_diffrn_reflns_av_sigmaI/netI 0.0020
_diffrn_reflns_limit_h_max 13
_diffrn_reflns_limit_h_min 0
_diffrn_reflns_limit_k_max 9
_diffrn_reflns_limit_k_min 0
_diffrn_reflns_limit_l_max 6
_diffrn_reflns_limit_l_min -6
_diffrn_reflns_number 1024
_diffrn_reflns_theta_max 25.00
_diffrn_reflns_theta_min 3.00
_diffrn_standards_decay_% 0
_diffrn_standards_interval_time 90
_diffrn_standards_number 2
_exptl_absorpt_coefficient_mu 0.743
_exptl_absorpt_correction_type none
_exptl_crystal_colour colourless
_exptl_crystal_density_diffrn 2.225
_exptl_crystal_density_meas ?
_exptl_crystal_description prism
_exptl_crystal_F_000 340
_exptl_crystal_size_max 0.3
_exptl_crystal_size_mid 0.3
_exptl_crystal_size_min 0.3
_refine_diff_density_max 0.353
_refine_diff_density_min -0.589
_refine_ls_extinction_method none
_refine_ls_goodness_of_fit_all 1.207
_refine_ls_goodness_of_fit_obs 1.201
_refine_ls_hydrogen_treatment refall
_refine_ls_matrix_type full
_refine_ls_number_parameters 95
_refine_ls_number_reflns 883
_refine_ls_number_restraints 0
_refine_ls_restrained_S_all 1.207
_refine_ls_restrained_S_obs 1.201
_refine_ls_R_factor_all 0.0294
_refine_ls_R_factor_obs 0.0289
_refine_ls_shift/esd_max 0.000
_refine_ls_shift/esd_mean 0.000
_refine_ls_structure_factor_coef Fsqd
_refine_ls_weighting_details 'w = 1/[\s^2^(Fo^2^)+(0.0437P)^2^+0.5203P] where P=(Fo^2^+2Fc^2^)/3'
_refine_ls_weighting_scheme calc
_refine_ls_wR_factor_all 0.0790
_refine_ls_wR_factor_obs 0.0780
_reflns_number_observed 871
_reflns_number_total 883
_reflns_observed_criterion >2sigma(I)
_cod_data_source_file br1219.cif
_cod_data_source_block bloe
_cod_depositor_comments
;
The following automatic conversions were performed:

'_exptl_crystal_density_meas' value 'not measured' was changed to '?'
- the value is perceived as not measured.

Automatic conversion script
Id: cif_fix_values 3008 2015-01-20 13:52:24Z robertas 

The following automatic conversions were performed:

'_refine_ls_weighting_scheme' value 'calc w =
1/[\s^2^(Fo^2^)+(0.0437P)^2^+0.5203P] where P=(Fo^2^+2Fc^2^)/3' was
changed to 'calc'. New tag '_refine_ls_weighting_details' was
created. The value of the new tag was set to 'w =
1/[\s^2^(Fo^2^)+(0.0437P)^2^+0.5203P] where P=(Fo^2^+2Fc^2^)/3'.

Automatic conversion script
Id: cif_fix_values 3143 2015-03-26 13:38:13Z robertas 
;
_cod_original_sg_symbol_H-M 'P 21/a'
_cod_database_code 2008059
_cod_database_fobs_code 2008059

loop_
_symmetry_equiv_pos_as_xyz
'x, y, z'
'-x+1/2, y+1/2, -z'
'-x, -y, -z'
'x-1/2, -y-1/2, z'

loop_
_atom_site_aniso_label
_atom_site_aniso_U_11
_atom_site_aniso_U_22
_atom_site_aniso_U_33
_atom_site_aniso_U_12
_atom_site_aniso_U_13
_atom_site_aniso_U_23
S 0.0091(3) 0.0126(3) 0.0133(3) -0.0012(2) 0.0029(2) 0.0004(2)
Mg 0.0091(5) 0.0120(5) 0.0147(5) -0.0008(3) 0.0038(4) -0.0007(4)
Na 0.0161(5) 0.0217(5) 0.0256(5) 0.0012(3) 0.0036(4) -0.0011(3)
O1 0.0096(8) 0.0225(8) 0.0301(9) 0.0017(6) 0.0057(6) 0.0021(7)
O2 0.0229(8) 0.0194(8) 0.0194(8) -0.0099(6) 0.0051(6) -0.0044(6)
O3 0.0152(8) 0.0228(9) 0.0272(9) 0.0033(6) 0.0043(6) 0.0108(7)
O4 0.0307(9) 0.0179(8) 0.0176(8) -0.0036(7) 0.0074(7) -0.0042(6)
O5 0.0146(8) 0.0173(8) 0.0196(8) 0.0010(6) 0.0084(6) 0.0009(7)
O6 0.0157(8) 0.0161(9) 0.0218(9) -0.0028(7) -0.0011(7) 0.0023(6)

loop_
_atom_site_label
_atom_site_fract_x
_atom_site_fract_y
_atom_site_fract_z
_atom_site_U_iso_or_equiv
_atom_site_thermal_displace_type
_atom_site_calc_flag
_atom_site_refinement_flags
_atom_site_occupancy
_atom_site_disorder_group
_atom_site_type_symbol
S 0.13642(4) 0.29066(6) 0.36936(9) 0.0116(2) Uani d . 1 . S
Mg 0.0000 0.0000 0.0000 0.0117(3) Uani d S 1 . Mg
Na 0.36171(8) 0.07038(11) 0.1308(2) 0.0212(3) Uani d . 1 . Na
O1 0.26635(13) 0.2713(2) 0.3476(3) 0.0205(4) Uani d . 1 . O
O2 0.07049(15) 0.1370(2) 0.3057(3) 0.0204(4) Uani d . 1 . O
O3 0.08003(14) 0.4211(2) 0.2091(3) 0.0217(4) Uani d . 1 . O
O4 0.13223(15) 0.3284(2) 0.6292(3) 0.0217(4) Uani d . 1 . O
O5 0.16021(14) 0.0376(2) -0.1271(3) 0.0165(4) Uani d . 1 . O
H51 0.176(3) -0.032(5) -0.219(6) 0.038(9) Uiso d . 1 . H
H52 0.152(3) 0.114(5) -0.210(7) 0.039(10) Uiso d . 1 . H
O6 0.0810(2) -0.2085(2) 0.1771(3) 0.0185(4) Uani d . 1 . O
H61 0.044(4) -0.263(5) 0.194(8) 0.052(14) Uiso d . 1 . H
H62 0.136(3) -0.200(4) 0.318(7) 0.043(10) Uiso d . 1 . H

loop_
_atom_type_symbol
_atom_type_description
_atom_type_scat_dispersion_real
_atom_type_scat_dispersion_imag
_atom_type_scat_source
Na Na 0.0362 0.0249 'International Tables Vol C Tables 4.2.6.8 and 6.1.1.4'
Mg Mg 0.0486 0.0363 'International Tables Vol C Tables 4.2.6.8 and 6.1.1.4'
S S 0.1246 0.1234 'International Tables Vol C Tables 4.2.6.8 and 6.1.1.4'
O O 0.0106 0.0060 'International Tables Vol C Tables 4.2.6.8 and 6.1.1.4'
H H 0.0000 0.0000 'International Tables Vol C Tables 4.2.6.8 and 6.1.1.4'

loop_
_geom_angle_atom_site_label_1
_geom_angle_atom_site_label_2
_geom_angle_atom_site_label_3
_geom_angle_site_symmetry_1
_geom_angle_site_symmetry_3
_geom_angle
_geom_angle_publ_flag
O3 S O2 . . 110.55(9) no
O3 S O4 . . 110.33(10) no
O2 S O4 . . 107.91(9) no
O3 S O1 . . 110.13(9) no
O2 S O1 . . 109.72(9) no
O4 S O1 . . 108.15(10) no
O3 S Na . 4_565 40.58(6) no
O2 S Na . 4_565 79.68(7) no
O4 S Na . 4_565 96.86(7) no
O1 S Na . 4_565 148.16(7) no
O5 Mg O5 . 3 180.0 no
O5 Mg O2 . 3 91.24(6) no
O5 Mg O2 3 3 88.76(7) no
O5 Mg O2 . . 88.76(6) no
O5 Mg O2 3 . 91.24(7) no
O2 Mg O2 3 . 180.0 no
O5 Mg O6 . . 87.70(7) no
O5 Mg O6 3 . 92.30(7) no
O2 Mg O6 3 . 89.89(7) no
O2 Mg O6 . . 90.11(7) no
O5 Mg O6 . 3 92.30(7) no
O5 Mg O6 3 3 87.70(7) no
O2 Mg O6 3 3 90.11(7) no
O2 Mg O6 . 3 89.89(7) no
O6 Mg O6 . 3 180.0 no
O3 Na O4 4_665 2_546 90.15(6) no
O3 Na O1 4_665 . 114.74(6) no
O4 Na O1 2_546 . 105.41(6) no
O3 Na O5 4_665 . 154.51(7) no
O4 Na O5 2_546 . 99.19(7) no
O1 Na O5 . . 85.71(6) no
O3 Na O3 4_665 2_545 75.24(6) no
O4 Na O3 2_546 2_545 91.39(6) no
O1 Na O3 . 2_545 159.98(7) no
O5 Na O3 . 2_545 80.83(6) no
O3 Na O6 4_665 2 74.75(6) no
O4 Na O6 2_546 2 160.91(7) no
O1 Na O6 . 2 91.70(6) no
O5 Na O6 . 2 90.31(6) no
O3 Na O6 2_545 2 73.71(6) no
O3 Na S 4_665 4_665 23.43(4) no
O4 Na S 2_546 4_665 98.07(5) no
O1 Na S . 4_665 91.35(5) no
O5 Na S . 4_665 162.66(6) no
O3 Na S 2_545 4_665 97.09(5) no
O6 Na S 2 4_665 72.67(4) no
O3 Na Na 4_665 3_655 38.08(4) no
O4 Na Na 2_546 3_655 90.98(5) no
O1 Na Na . 3_655 149.39(6) no
O5 Na Na . 3_655 117.53(6) no
O3 Na Na 2_545 3_655 37.16(4) no
O6 Na Na 2 3_655 69.93(5) no
S Na Na 4_665 3_655 60.37(2) no
S O1 Na . . 130.04(10) no
S O2 Mg . . 139.67(10) no
S O3 Na . 4_565 116.00(9) no
S O3 Na . 2 134.09(10) no
Na O3 Na 4_565 2 104.76(6) no
S O4 Na . 2_556 135.43(10) no
Mg O5 Na . . 125.22(8) no
Mg O6 Na . 2_545 113.38(7) no

loop_
_geom_bond_atom_site_label_1
_geom_bond_atom_site_label_2
_geom_bond_site_symmetry_2
_geom_bond_distance
_geom_bond_publ_flag
S O3 . 1.459(2) yes
S O2 . 1.473(2) yes
S O4 . 1.482(2) yes
S O1 . 1.4821(15) yes
S Na 4_565 3.2987(10) no
Mg O5 . 2.0602(15) yes
Mg O5 3 2.0602(15) no
Mg O2 3 2.0636(15) no
Mg O2 . 2.0636(15) yes
Mg O6 . 2.098(2) yes
Mg O6 3 2.098(2) no
Na O3 4_665 2.387(2) yes
Na O4 2_546 2.392(2) yes
Na O1 . 2.408(2) yes
Na O5 . 2.436(2) yes
Na O3 2_545 2.438(2) yes
Na O6 2 2.655(2) yes
Na S 4_665 3.2987(10) no
Na Na 3_655 3.822(2) no
O3 Na 4_565 2.387(2) no
O3 Na 2 2.438(2) no
O4 Na 2_556 2.392(2) no
O6 Na 2_545 2.655(2) no

loop_
_geom_hbond_atom_site_label_D
_geom_hbond_atom_site_label_H
_geom_hbond_atom_site_label_A
_geom_hbond_site_symmetry_A
_geom_hbond_distance_DH
_geom_hbond_distance_HA
_geom_hbond_distance_DA
_geom_hbond_angle_DHA
O5 H51 O1 2_545 0.81(4) 1.93(4) 2.713(2) 163(4)
O5 H52 O4 1_554 0.78(4) 1.97(4) 2.741(2) 171(4)
O5 H52 O2 1_554 0.78(4) 2.67(4) 3.218(2) 129(3)
O6 H61 O3 1_545 0.63(4) 2.63(4) 3.059(2) 128(4)
O6 H61 O4 3_556 0.63(4) 2.41(5) 2.954(3) 146(5)
O6 H62 O1 2_546 0.90(3) 1.98(4) 2.856(2) 165(3)
O6 H62 O4 2_546 0.90(3) 2.56(4) 3.183(2) 128(3)
